data_4103845
loop_
_publ_author_name
'Vladimir V. Grushin'
'William J. Marshall'

_publ_section_title
;
 trans-Difluoro Complexes of Palladium(II)
;
_journal_name_full 'Journal of the American Chemical Society'
_journal_page_first 918
_journal_page_last 919
_journal_paper_doi 10.1021/ja808975a
_journal_volume 131
_journal_year 2009
_chemical_formula_sum 'C16 H15 F N2 Pd'
_chemical_formula_weight 360.70
_chemical_name_systematic
; 
 ? 
;
_space_group_IT_number 15
_symmetry_cell_setting monoclinic
_symmetry_space_group_name_Hall '-C 2yc'
_symmetry_space_group_name_H-M 'C 1 2/c 1'
_atom_sites_solution_hydrogens geom
_atom_sites_solution_primary direct
_atom_sites_solution_secondary difmap
_audit_creation_method SHELXL-97
_cell_angle_alpha 90.00
_cell_angle_beta 118.781(13)
_cell_angle_gamma 90.00
_cell_formula_units_Z 4
_cell_length_a 17.553(10)
_cell_length_b 10.013(6)
_cell_length_c 9.524(5)
_cell_measurement_reflns_used 1213
_cell_measurement_temperature 293(2)
_cell_measurement_theta_max 23.29
_cell_measurement_theta_min 2.44
_cell_volume 1467.1(14)
_computing_cell_refinement 'Bruker SAINT'
_computing_data_collection 'Bruker APEX2'
_computing_data_reduction 'Bruker SAINT'
_computing_molecular_graphics 'Bruker SHELXTL'
_computing_publication_material 'Bruker SHELXTL'
_computing_structure_refinement 'SHELXL-97 (Sheldrick, 2008)'
_computing_structure_solution 'SHELXS-97 (Sheldrick, 2008)'
_diffrn_ambient_temperature 293(2)
_diffrn_measured_fraction_theta_full 0.991
_diffrn_measured_fraction_theta_max 0.991
_diffrn_measurement_device_type 'Bruker APEX-II CCD'
_diffrn_measurement_method '\f and \w scans'
_diffrn_radiation_monochromator graphite
_diffrn_radiation_source 'fine-focus sealed tube'
_diffrn_radiation_type MoK\a
_diffrn_radiation_wavelength 0.71073
_diffrn_reflns_av_R_equivalents 0.0599
_diffrn_reflns_av_sigmaI/netI 0.0758
_diffrn_reflns_limit_h_max 23
_diffrn_reflns_limit_h_min -23
_diffrn_reflns_limit_k_max 13
_diffrn_reflns_limit_k_min -13
_diffrn_reflns_limit_l_max 7
_diffrn_reflns_limit_l_min -12
_diffrn_reflns_number 4960
_diffrn_reflns_theta_full 28.74
_diffrn_reflns_theta_max 28.74
_diffrn_reflns_theta_min 2.43
_exptl_absorpt_coefficient_mu 1.266
_exptl_absorpt_correction_type none
_exptl_crystal_colour colourless
_exptl_crystal_density_diffrn 1.633
_exptl_crystal_density_method 'not measured'
_exptl_crystal_description needle
_exptl_crystal_F_000 720
_exptl_crystal_size_max 0.42
_exptl_crystal_size_mid 0.08
_exptl_crystal_size_min 0.03
_refine_diff_density_max 1.701
_refine_diff_density_min -1.525
_refine_diff_density_rms 0.143
_refine_ls_extinction_method none
_refine_ls_goodness_of_fit_ref 1.044
_refine_ls_hydrogen_treatment riding
_refine_ls_matrix_type full
_refine_ls_number_parameters 93
_refine_ls_number_reflns 1889
_refine_ls_number_restraints 0
_refine_ls_restrained_S_all 1.044
_refine_ls_R_factor_all 0.0708
_refine_ls_R_factor_gt 0.0513
_refine_ls_shift/su_max 0.000
_refine_ls_shift/su_mean 0.000
_refine_ls_structure_factor_coef Fsqd
_refine_ls_weighting_details 'calc w=1/[\s^2^(Fo^2^)+(0.0503P)^2^+2.6486P] where P=(Fo^2^+2Fc^2^)/3'
_refine_ls_weighting_scheme calc
_refine_ls_wR_factor_gt 0.1103
_refine_ls_wR_factor_ref 0.1182
_reflns_number_gt 1478
_reflns_number_total 1889
_reflns_threshold_expression >2sigma(I)
_cod_data_source_file ja808975a_si_001_3.cif
_cod_data_source_block 08197
_cod_original_cell_volume 1467.2(15)
_cod_database_code 4103845

loop_
_symmetry_equiv_pos_as_xyz
'x, y, z'
'-x, y, -z+1/2'
'x+1/2, y+1/2, z'
'-x+1/2, y+1/2, -z+1/2'
'-x, -y, -z'
'x, -y, z-1/2'
'-x+1/2, -y+1/2, -z'
'x+1/2, -y+1/2, z-1/2'

loop_
_atom_site_label
_atom_site_type_symbol
_atom_site_fract_x
_atom_site_fract_y
_atom_site_fract_z
_atom_site_U_iso_or_equiv
_atom_site_adp_type
_atom_site_occupancy
_atom_site_symmetry_multiplicity
_atom_site_calc_flag
_atom_site_refinement_flags
Pd1 Pd 0.0000 0.08276(5) 0.2500 0.02819(19) Uani 1 2 d S
F1 F 0.0000 0.2902(4) 0.2500 0.0450(11) Uani 1 2 d S
N1 N 0.1317(3) 0.0836(4) 0.3300(5) 0.0333(9) Uani 1 1 d .
C1 C 0.0000 -0.1149(6) 0.2500 0.0268(14) Uani 1 2 d S
C2 C -0.0063(3) -0.1873(5) 0.3696(6) 0.0303(11) Uani 1 1 d .
H2A H -0.0119 -0.1420 0.4493 0.036 Uiso 1 1 calc R
C3 C -0.0041(3) -0.3265(5) 0.3709(7) 0.0411(13) Uani 1 1 d .
H3A H -0.0054 -0.3729 0.4543 0.049 Uiso 1 1 calc R
C4 C 0.0000 -0.3958(7) 0.2500 0.0417(19) Uani 1 2 d S
H4A H 0.0000 -0.4887 0.2500 0.050 Uiso 1 2 calc SR
C5 C 0.1651(4) 0.1810(6) 0.2789(7) 0.0447(14) Uani 1 1 d .
H5A H 0.1279 0.2443 0.2072 0.054 Uiso 1 1 calc R
C6 C 0.2541(4) 0.1899(7) 0.3305(8) 0.0551(17) Uani 1 1 d .
H6A H 0.2756 0.2564 0.2909 0.066 Uiso 1 1 calc R
C7 C 0.3099(4) 0.0984(7) 0.4413(9) 0.064(2) Uani 1 1 d .
H7A H 0.3696 0.1049 0.4802 0.077 Uiso 1 1 calc R
C8 C 0.2763(4) -0.0017(7) 0.4932(8) 0.0574(17) Uani 1 1 d .
H8A H 0.3125 -0.0650 0.5663 0.069 Uiso 1 1 calc R
C9 C 0.1871(3) -0.0064(6) 0.4342(7) 0.0448(14) Uani 1 1 d .
H9A H 0.1644 -0.0753 0.4683 0.054 Uiso 1 1 calc R

loop_
_atom_site_aniso_label
_atom_site_aniso_U_11
_atom_site_aniso_U_22
_atom_site_aniso_U_33
_atom_site_aniso_U_23
_atom_site_aniso_U_13
_atom_site_aniso_U_12
Pd1 0.0253(3) 0.0218(2) 0.0277(3) 0.000 0.00492(19) 0.000
F1 0.047(3) 0.0170(19) 0.062(3) 0.000 0.019(2) 0.000
N1 0.031(2) 0.035(2) 0.032(2) -0.0032(19) 0.0131(17) -0.0051(19)
C1 0.024(3) 0.026(3) 0.027(3) 0.000 0.008(3) 0.000
C2 0.035(3) 0.026(2) 0.028(3) -0.0008(19) 0.014(2) 0.0002(19)
C3 0.036(3) 0.029(3) 0.052(3) 0.009(2) 0.016(3) -0.002(2)
C4 0.030(4) 0.018(4) 0.064(5) 0.000 0.012(4) 0.000
C5 0.045(3) 0.050(3) 0.034(3) -0.005(2) 0.016(3) -0.015(3)
C6 0.053(4) 0.072(5) 0.045(4) -0.015(3) 0.027(3) -0.028(3)
C7 0.029(3) 0.088(6) 0.070(4) -0.010(4) 0.019(3) -0.011(3)
C8 0.028(3) 0.062(4) 0.065(4) 0.001(3) 0.009(3) -0.001(3)
C9 0.028(3) 0.043(3) 0.050(3) 0.003(3) 0.009(2) 0.000(2)

loop_
_atom_type_symbol
_atom_type_description
_atom_type_scat_dispersion_real
_atom_type_scat_dispersion_imag
_atom_type_scat_source
C C 0.0033 0.0016 'International Tables Vol C Tables 4.2.6.8 and 6.1.1.4'
H H 0.0000 0.0000 'International Tables Vol C Tables 4.2.6.8 and 6.1.1.4'
N N 0.0061 0.0033 'International Tables Vol C Tables 4.2.6.8 and 6.1.1.4'
F F 0.0171 0.0103 'International Tables Vol C Tables 4.2.6.8 and 6.1.1.4'
Pd Pd -0.9988 1.0072 'International Tables Vol C Tables 4.2.6.8 and 6.1.1.4'

loop_
_geom_angle_atom_site_label_1
_geom_angle_atom_site_label_2
_geom_angle_atom_site_label_3
_geom_angle
_geom_angle_site_symmetry_1
_geom_angle_site_symmetry_3
C1 Pd1 N1 90.23(12) . .
C1 Pd1 N1 90.23(12) . 2
N1 Pd1 N1 179.5(2) . 2
C1 Pd1 F1 180.0 . .
N1 Pd1 F1 89.77(12) . .
N1 Pd1 F1 89.77(12) 2 .
C5 N1 C9 117.8(5) . .
C5 N1 Pd1 118.5(4) . .
C9 N1 Pd1 123.7(4) . .
C2 C1 C2 117.5(6) 2 .
C2 C1 Pd1 121.2(3) 2 .
C2 C1 Pd1 121.2(3) . .
C3 C2 C1 120.9(5) . .
C4 C3 C2 120.6(5) . .
C3 C4 C3 119.4(6) 2 .
N1 C5 C6 121.9(6) . .
C7 C6 C5 119.1(6) . .
C8 C7 C6 119.4(6) . .
C7 C8 C9 118.5(6) . .
N1 C9 C8 123.4(6) . .

loop_
_geom_bond_atom_site_label_1
_geom_bond_atom_site_label_2
_geom_bond_distance
_geom_bond_site_symmetry_2
Pd1 C1 1.979(6) .
Pd1 N1 2.056(4) .
Pd1 N1 2.056(4) 2
Pd1 F1 2.077(4) .
N1 C5 1.345(7) .
N1 C9 1.347(7) .
C1 C2 1.399(6) 2
C1 C2 1.399(6) .
C2 C3 1.394(6) .
C3 C4 1.376(7) .
C4 C3 1.376(7) 2
C5 C6 1.397(8) .
C6 C7 1.384(9) .
C7 C8 1.370(10) .
C8 C9 1.386(8) .

loop_
_geom_torsion_atom_site_label_1
_geom_torsion_atom_site_label_2
_geom_torsion_atom_site_label_3
_geom_torsion_atom_site_label_4
_geom_torsion
_geom_torsion_site_symmetry_1
_geom_torsion_site_symmetry_4
C1 Pd1 N1 C5 145.4(4) . .
N1 Pd1 N1 C5 -34.7(4) 2 .
F1 Pd1 N1 C5 -34.6(4) . .
C1 Pd1 N1 C9 -36.2(4) . .
N1 Pd1 N1 C9 143.7(5) 2 .
F1 Pd1 N1 C9 143.8(4) . .
N1 Pd1 C1 C2 -75.6(3) . 2
N1 Pd1 C1 C2 104.4(3) 2 2
F1 Pd1 C1 C2 -57(100) . 2
N1 Pd1 C1 C2 104.4(3) . .
N1 Pd1 C1 C2 -75.6(3) 2 .
F1 Pd1 C1 C2 123(100) . .
C2 C1 C2 C3 1.6(4) 2 .
Pd1 C1 C2 C3 -178.4(4) . .
C1 C2 C3 C4 -3.2(7) . .
C2 C3 C4 C3 1.6(4) . 2
C9 N1 C5 C6 0.2(8) . .
Pd1 N1 C5 C6 178.6(4) . .
N1 C5 C6 C7 -2.1(9) . .
C5 C6 C7 C8 2.5(10) . .
C6 C7 C8 C9 -1.0(11) . .
C5 N1 C9 C8 1.4(9) . .
Pd1 N1 C9 C8 -177.0(5) . .
C7 C8 C9 N1 -1.0(10) . .
